data_4330376
loop_
_publ_author_name
'Maura Pellei'
'Valentina Gandin'
'Marika Marinelli'
'Cristina Marzano'
'Muhammed Yousufuddin'
'H. V. Rasika Dias'
'Carlo Santini'

_publ_contact_author_address
;Department of Chemistry and Biochemistry
The University of Texas at Arlington
700 Planetarium Place, Room 130 CPB
Arlington, Texas 76019-0065, USA
;
_publ_contact_author_email dias@uta.edu
_publ_contact_author_name 'Rasika Dias'
_publ_contact_author_phone 817-272-3813
_publ_section_title
;
 Synthesis and Biological Activity of Ester- and Amide-Functionalized
 Imidazolium Salts and Related Water-Soluble Coinage Metal N-Heterocyclic
 Carbene Complexes
;
_journal_name_full 'Inorganic Chemistry'
_journal_page_first 9873
_journal_page_last 9882
_journal_paper_doi 10.1021/ic3013188
_journal_volume 51
_journal_year 2012
_chemical_formula_sum 'C11 H16 Au Cl N2 O4'
_chemical_formula_weight 472.67
_chemical_name_systematic
; 
 ? 
;
_space_group_IT_number 60
_symmetry_cell_setting orthorhombic
_symmetry_space_group_name_Hall '-P 2n 2ab'
_symmetry_space_group_name_H-M 'P b c n'
_atom_sites_solution_hydrogens geom
_atom_sites_solution_primary direct
_atom_sites_solution_secondary difmap
_audit_creation_method SHELXL-97
_cell_angle_alpha 90.00
_cell_angle_beta 90.00
_cell_angle_gamma 90.00
_cell_formula_units_Z 4
_cell_length_a 19.3390(19)
_cell_length_b 9.6895(10)
_cell_length_c 7.4978(8)
_cell_measurement_reflns_used 6095
_cell_measurement_temperature 100(2)
_cell_measurement_theta_max 28.34
_cell_measurement_theta_min 2.35
_cell_volume 1405.0(3)
_computing_cell_refinement 'Bruker SMART'
_computing_data_collection 'Bruker SMART'
_computing_data_reduction 'Bruker SAINT'
_computing_molecular_graphics 'Bruker SHELXTL'
_computing_publication_material 'Bruker SHELXTL'
_computing_structure_refinement 'SHELXL-97 (Sheldrick, 1997)'
_computing_structure_solution 'SHELXS-97 (Sheldrick, 1990)'
_diffrn_ambient_temperature 100(2)
_diffrn_measured_fraction_theta_full 1.000
_diffrn_measured_fraction_theta_max 1.000
_diffrn_measurement_device_type 'CCD area detector'
_diffrn_measurement_method 'phi and omega scans'
_diffrn_radiation_monochromator graphite
_diffrn_radiation_source 'fine-focus sealed tube'
_diffrn_radiation_type MoK\a
_diffrn_radiation_wavelength 0.71073
_diffrn_reflns_av_R_equivalents 0.0289
_diffrn_reflns_av_sigmaI/netI 0.0162
_diffrn_reflns_limit_h_max 25
_diffrn_reflns_limit_h_min -25
_diffrn_reflns_limit_k_max 12
_diffrn_reflns_limit_k_min -12
_diffrn_reflns_limit_l_max 9
_diffrn_reflns_limit_l_min -10
_diffrn_reflns_number 12783
_diffrn_reflns_theta_full 28.34
_diffrn_reflns_theta_max 28.34
_diffrn_reflns_theta_min 2.11
_exptl_absorpt_coefficient_mu 10.672
_exptl_absorpt_correction_T_max 0.745
_exptl_absorpt_correction_T_min 0.595
_exptl_absorpt_correction_type multi-scan
_exptl_absorpt_process_details SADABS
_exptl_crystal_colour colorless
_exptl_crystal_density_diffrn 2.235
_exptl_crystal_description prism
_exptl_crystal_F_000 896
_exptl_crystal_size_max 0.13
_exptl_crystal_size_mid 0.10
_exptl_crystal_size_min 0.05
_refine_diff_density_max 2.391
_refine_diff_density_min -0.996
_refine_diff_density_rms 0.127
_refine_ls_extinction_method none
_refine_ls_goodness_of_fit_ref 1.072
_refine_ls_hydrogen_treatment constr
_refine_ls_matrix_type full
_refine_ls_number_parameters 89
_refine_ls_number_reflns 1756
_refine_ls_number_restraints 0
_refine_ls_restrained_S_all 1.072
_refine_ls_R_factor_all 0.0232
_refine_ls_R_factor_gt 0.0188
_refine_ls_shift/su_max 0.000
_refine_ls_shift/su_mean 0.000
_refine_ls_structure_factor_coef Fsqd
_refine_ls_weighting_details 'calc w=1/[\s^2^(Fo^2^)+(0.0304P)^2^+1.2361P] where P=(Fo^2^+2Fc^2^)/3'
_refine_ls_weighting_scheme calc
_refine_ls_wR_factor_gt 0.0500
_refine_ls_wR_factor_ref 0.0534
_reflns_number_gt 1441
_reflns_number_total 1756
_reflns_threshold_expression >2sigma(I)
_cod_data_source_file ic3013188_si_001_3.cif
_cod_data_source_block dias736m
_cod_database_code 4330376

loop_
_symmetry_equiv_pos_as_xyz
'x, y, z'
'-x+1/2, -y+1/2, z+1/2'
'x+1/2, -y+1/2, -z'
'-x, y, -z+1/2'
'-x, -y, -z'
'x-1/2, y-1/2, -z-1/2'
'-x-1/2, y-1/2, z'
'x, -y, z-1/2'

loop_
_atom_site_label
_atom_site_type_symbol
_atom_site_fract_x
_atom_site_fract_y
_atom_site_fract_z
_atom_site_U_iso_or_equiv
_atom_site_adp_type
_atom_site_occupancy
_atom_site_symmetry_multiplicity
_atom_site_calc_flag
_atom_site_refinement_flags
Au Au 0.0000 0.075388(14) 0.2500 0.01431(7) Uani 1 2 d S
Cl Cl 0.0000 -0.16081(12) 0.2500 0.0201(2) Uani 1 2 d S
O1 O 0.17969(13) 0.4291(2) 0.2066(3) 0.0270(5) Uani 1 1 d .
O2 O 0.22433(8) 0.28082(18) 0.4096(2) 0.0203(4) Uani 1 1 d .
N1 N 0.04641(10) 0.3650(2) 0.3284(3) 0.0173(4) Uani 1 1 d .
C1 C 0.0000 0.2809(4) 0.2500 0.0143(7) Uani 1 2 d S
C2 C 0.02914(14) 0.5025(3) 0.2982(4) 0.0184(5) Uani 1 1 d .
H2 H 0.0539 0.5812 0.3383 0.022 Uiso 1 1 calc R
C3 C 0.10663(12) 0.3200(3) 0.4274(3) 0.0186(5) Uani 1 1 d .
H3A H 0.1035 0.2193 0.4481 0.022 Uiso 1 1 calc R
H3B H 0.1071 0.3662 0.5452 0.022 Uiso 1 1 calc R
C4 C 0.17363(13) 0.3518(3) 0.3307(3) 0.0184(5) Uani 1 1 d .
C5 C 0.29564(13) 0.3103(3) 0.3561(4) 0.0222(5) Uani 1 1 d .
H5A H 0.2968 0.3383 0.2292 0.027 Uiso 1 1 calc R
H5B H 0.3243 0.2262 0.3698 0.027 Uiso 1 1 calc R
C6 C 0.32438(15) 0.4237(3) 0.4698(4) 0.0267(6) Uani 1 1 d .
H6A H 0.2970 0.5078 0.4523 0.040 Uiso 1 1 calc R
H6B H 0.3725 0.4414 0.4360 0.040 Uiso 1 1 calc R
H6C H 0.3224 0.3963 0.5955 0.040 Uiso 1 1 calc R

loop_
_atom_site_aniso_label
_atom_site_aniso_U_11
_atom_site_aniso_U_22
_atom_site_aniso_U_33
_atom_site_aniso_U_23
_atom_site_aniso_U_13
_atom_site_aniso_U_12
Au 0.01374(10) 0.01169(10) 0.01750(10) 0.000 0.00063(5) 0.000
Cl 0.0232(5) 0.0150(5) 0.0220(5) 0.000 0.0013(3) 0.000
O1 0.0215(12) 0.0309(14) 0.0285(10) 0.0107(8) 0.0048(10) 0.0039(8)
O2 0.0154(8) 0.0231(9) 0.0224(9) 0.0032(8) 0.0004(7) 0.0008(7)
N1 0.0175(10) 0.0155(10) 0.0189(11) -0.0004(9) 0.0006(9) -0.0001(8)
C1 0.0132(17) 0.0127(19) 0.0170(18) 0.000 0.0034(12) 0.000
C2 0.0184(13) 0.0114(12) 0.0254(13) 0.0022(10) 0.0020(12) 0.0029(10)
C3 0.0157(11) 0.0198(12) 0.0204(12) 0.0018(9) -0.0012(9) -0.0017(10)
C4 0.0184(12) 0.0185(13) 0.0183(13) -0.0013(10) -0.0001(10) 0.0016(10)
C5 0.0151(12) 0.0275(14) 0.0239(13) 0.0006(11) 0.0039(10) 0.0035(10)
C6 0.0216(14) 0.0285(16) 0.0300(15) 0.0002(12) 0.0020(12) -0.0027(11)

loop_
_atom_type_symbol
_atom_type_description
_atom_type_scat_dispersion_real
_atom_type_scat_dispersion_imag
_atom_type_scat_source
C C 0.0033 0.0016 'International Tables Vol C Tables 4.2.6.8 and 6.1.1.4'
H H 0.0000 0.0000 'International Tables Vol C Tables 4.2.6.8 and 6.1.1.4'
N N 0.0061 0.0033 'International Tables Vol C Tables 4.2.6.8 and 6.1.1.4'
O O 0.0106 0.0060 'International Tables Vol C Tables 4.2.6.8 and 6.1.1.4'
Cl Cl 0.1484 0.1585 'International Tables Vol C Tables 4.2.6.8 and 6.1.1.4'
Au Au -2.0133 8.8022 'International Tables Vol C Tables 4.2.6.8 and 6.1.1.4'

loop_
_geom_angle_atom_site_label_1
_geom_angle_atom_site_label_2
_geom_angle_atom_site_label_3
_geom_angle
_geom_angle_site_symmetry_1
C1 Au Cl 180.0 .
C4 O2 C5 118.0(2) .
C1 N1 C2 110.4(2) .
C1 N1 C3 125.3(2) .
C2 N1 C3 124.4(2) .
N1 C1 N1 105.6(3) 4
N1 C1 Au 127.21(17) 4
N1 C1 Au 127.21(17) .
C2 C2 N1 106.85(15) 4
C2 C2 H2 126.6 4
N1 C2 H2 126.6 .
N1 C3 C4 112.4(2) .
N1 C3 H3A 109.1 .
C4 C3 H3A 109.1 .
N1 C3 H3B 109.1 .
C4 C3 H3B 109.1 .
H3A C3 H3B 107.9 .
O1 C4 O2 126.4(2) .
O1 C4 C3 125.5(2) .
O2 C4 C3 108.1(2) .
O2 C5 C6 109.7(2) .
O2 C5 H5A 109.7 .
C6 C5 H5A 109.7 .
O2 C5 H5B 109.7 .
C6 C5 H5B 109.7 .
H5A C5 H5B 108.2 .
C5 C6 H6A 109.5 .
C5 C6 H6B 109.5 .
H6A C6 H6B 109.5 .
C5 C6 H6C 109.5 .
H6A C6 H6C 109.5 .
H6B C6 H6C 109.5 .

loop_
_geom_bond_atom_site_label_1
_geom_bond_atom_site_label_2
_geom_bond_distance
_geom_bond_site_symmetry_2
Au C1 1.992(4) .
Au Cl 2.2886(11) .
O1 C4 1.200(3) .
O2 C4 1.336(3) .
O2 C5 1.464(3) .
N1 C1 1.347(3) .
N1 C2 1.392(3) .
N1 C3 1.448(3) .
C1 N1 1.347(3) 4
C2 C2 1.339(6) 4
C2 H2 0.9500 .
C3 C4 1.516(3) .
C3 H3A 0.9900 .
C3 H3B 0.9900 .
C5 C6 1.498(4) .
C5 H5A 0.9900 .
C5 H5B 0.9900 .
C6 H6A 0.9800 .
C6 H6B 0.9800 .
C6 H6C 0.9800 .
